data_1570925
_publ_author_name
'Fernandez-Delgado, Elena Estirado, Samuel Rodriguez, Ana B. Luna-Giles, Francisco Vinuelas-Zahinos, Emilio Espino, Javier Pariente, Jose A.'
_publ_contact_author
;
Emilio, Vinuelas-Zahinos
Departament Inorganic Chemistry, 
University Extremadura, 
Badajoz,
;
_publ_contact_author_email emilvin@unex.es
_publ_contact_author_phone 924289300
_publ_section_title
;
 Cytotoxic Effects of New Palladium(II) Complexes with Thiazine or
 Thiazoline Derivative Ligands in Tumor Cell Lines
;
_journal_name_full Pharmaceutics
_journal_page_first 696
_journal_paper_doi 10.3390/pharmaceutics15020696
_journal_volume 15
_journal_year 2023
_chemical_formula_moiety 'C8 H11 Cl2 N3 Pd S'
_chemical_formula_sum 'C8 H11 Cl2 N3 Pd S'
_chemical_formula_weight 358.56
_space_group_IT_number 14
_space_group_name_Hall '-P 2ybc'
_space_group_name_H-M_alt 'P 1 21/c 1'
_symmetry_cell_setting monoclinic
_symmetry_Int_Tables_number 14
_symmetry_space_group_name_Hall '-P 2ybc'
_symmetry_space_group_name_H-M 'P 1 21/c 1'
_atom_sites_solution_hydrogens geom
_audit_creation_date 2021-02-22T17:20:49-00:00
_audit_creation_method 'WinGX routine CIF_UPDATE'
_cell_angle_alpha 90
_cell_angle_beta 91.305(3)
_cell_angle_gamma 90
_cell_formula_units_Z 8
_cell_length_a 17.9491(18)
_cell_length_b 7.2963(7)
_cell_length_c 17.5523(15)
_cell_measurement_reflns_used 7029
_cell_measurement_temperature 100(2)
_cell_measurement_theta_max 28.28
_cell_measurement_theta_min 2.27
_cell_volume 2298.1(4)
_computing_cell_refinement 'BRUKER APEX3'
_computing_data_collection 'BRUKER APEX3'
_computing_structure_refinement 'SHELXL-2018/3 (Sheldrick, 2018)'
_diffrn_ambient_temperature 100(2)
_diffrn_measured_fraction_theta_full 0.999
_diffrn_measured_fraction_theta_max 0.994
_diffrn_measurement_device_type 'Bruker D8 VENTURE PHOTON III-14'
_diffrn_measurement_method 'omega and phi'
_diffrn_radiation_monochromator 'multilayer mirror'
_diffrn_radiation_type MoK\a
_diffrn_radiation_wavelength 0.71073
_diffrn_reflns_av_R_equivalents 0.0903
_diffrn_reflns_av_unetI/netI 0.064
_diffrn_reflns_Laue_measured_fraction_full 0.999
_diffrn_reflns_Laue_measured_fraction_max 0.994
_diffrn_reflns_limit_h_max 23
_diffrn_reflns_limit_h_min -24
_diffrn_reflns_limit_k_max 9
_diffrn_reflns_limit_k_min 0
_diffrn_reflns_limit_l_max 23
_diffrn_reflns_limit_l_min 0
_diffrn_reflns_number 10104
_diffrn_reflns_point_group_measured_fraction_full 0.999
_diffrn_reflns_point_group_measured_fraction_max 0.994
_diffrn_reflns_theta_full 25.242
_diffrn_reflns_theta_max 28.439
_diffrn_reflns_theta_min 2.27
_exptl_absorpt_coefficient_mu 2.23
_exptl_absorpt_correction_type none
_exptl_absorpt_process_details 'twinabs 2008/2'
_exptl_crystal_colour yellow
_exptl_crystal_density_diffrn 2.073
_exptl_crystal_description needle
_exptl_crystal_F_000 1408
_exptl_crystal_size_max 0.25
_exptl_crystal_size_mid 0.02
_exptl_crystal_size_min 0.02
_refine_diff_density_max 1.325
_refine_diff_density_min -1.441
_refine_diff_density_rms 0.189
_refine_ls_extinction_method none
_refine_ls_goodness_of_fit_ref 1.06
_refine_ls_hydrogen_treatment constr
_refine_ls_matrix_type full
_refine_ls_number_parameters 272
_refine_ls_number_reflns 10104
_refine_ls_number_restraints 0
_refine_ls_restrained_S_all 1.06
_refine_ls_R_factor_all 0.086
_refine_ls_R_factor_gt 0.059
_refine_ls_shift/su_max 0.016
_refine_ls_shift/su_mean 0.001
_refine_ls_structure_factor_coef Fsqd
_refine_ls_weighting_details 'w=1/[\s^2^(Fo^2^)+(0.0557P)^2^+15.6623P] where P=(Fo^2^+2Fc^2^)/3'
_refine_ls_weighting_scheme calc
_refine_ls_wR_factor_gt 0.1311
_refine_ls_wR_factor_ref 0.1411
_reflns_Friedel_coverage 0
_reflns_number_gt 7828
_reflns_number_total 10104
_reflns_threshold_expression 'I > 2\s(I)'
_cod_data_source_file ccdc_deposit_PdDMPzTn.cif
_cod_data_source_block 21vza001
_cod_original_sg_symbol_H-M 'P 21/c'
_cod_database_code 1570925
_shelx_estimated_absorpt_t_min 0.606
_shelx_estimated_absorpt_t_max 0.957
_shelx_shelxl_version_number 2018/3

loop_
_symmetry_equiv_pos_as_xyz
'x, y, z'
'-x, y+1/2, -z+1/2'
'-x, -y, -z'
'x, -y-1/2, z-1/2'

loop_
_atom_site_label
_atom_site_type_symbol
_atom_site_fract_x
_atom_site_fract_y
_atom_site_fract_z
_atom_site_U_iso_or_equiv
_atom_site_adp_type
_atom_site_occupancy
_atom_site_site_symmetry_order
_atom_site_calc_flag
_atom_site_refinement_flags_posn
_atom_site_refinement_flags_adp
_atom_site_refinement_flags_occupancy
_atom_site_disorder_assembly
_atom_site_disorder_group
Pd1 Pd 0.27929(3) 0.32494(8) 0.07330(3) 0.01545(14) Uani 1 1 d . . . . .
Pd1A Pd 0.21284(3) -0.16201(8) 0.08550(3) 0.01587(15) Uani 1 1 d . . . . .
C1 C 0.1255(5) 0.3583(12) 0.1016(5) 0.0261(19) Uani 1 1 d . . . . .
C1A C 0.3690(5) -0.1660(11) 0.0883(4) 0.0189(16) Uani 1 1 d . . . . .
C2 C 0.1294(5) 0.2757(13) -0.0251(5) 0.0261(19) Uani 1 1 d . . . . .
H2A H 0.153796 0.175679 -0.05328 0.031 Uiso 1 1 calc R U . . .
H2B H 0.127722 0.386699 -0.057497 0.031 Uiso 1 1 calc R U . . .
C2A C 0.3362(5) -0.2477(13) -0.0341(4) 0.0245(18) Uani 1 1 d . . . . .
H2A1 H 0.328905 -0.1403 -0.067939 0.029 Uiso 1 1 calc R U . . .
H2A2 H 0.306117 -0.350598 -0.054896 0.029 Uiso 1 1 calc R U . . .
C3 C 0.0511(5) 0.2197(13) -0.0022(5) 0.029(2) Uani 1 1 d . . . . .
H3A H 0.048966 0.086141 0.007475 0.035 Uiso 1 1 calc R U . . .
H3B H 0.014465 0.250431 -0.043203 0.035 Uiso 1 1 calc R U . . .
C3A C 0.4181(6) -0.3006(14) -0.0303(5) 0.032(2) Uani 1 1 d . . . . .
H3A1 H 0.443343 -0.259699 -0.076918 0.038 Uiso 1 1 calc R U . . .
H3A2 H 0.423443 -0.435273 -0.025898 0.038 Uiso 1 1 calc R U . . .
C4 C 0.2561(5) 0.4631(11) 0.2444(4) 0.0218(18) Uani 1 1 d . . . . .
C4A C 0.2765(5) -0.0341(11) 0.2492(4) 0.0208(17) Uani 1 1 d . . . . .
C5 C 0.1908(6) 0.5014(12) 0.2854(4) 0.029(2) Uani 1 1 d . . . . .
H5 H 0.189416 0.545338 0.336351 0.035 Uiso 1 1 calc R U . . .
C5A C 0.3499(6) -0.0077(13) 0.2789(5) 0.0264(19) Uani 1 1 d . . . . .
H5A H 0.363419 0.03453 0.328564 0.032 Uiso 1 1 calc R U . . .
C6 C 0.1314(5) 0.4655(12) 0.2407(5) 0.0258(19) Uani 1 1 d . . . . .
C6A C 0.3974(5) -0.0546(13) 0.2226(5) 0.0270(19) Uani 1 1 d . . . . .
C7 C 0.3345(6) 0.4823(13) 0.2707(4) 0.028(2) Uani 1 1 d . . . . .
H7A H 0.336082 0.526551 0.323416 0.042 Uiso 1 1 calc R U . . .
H7B H 0.359387 0.362949 0.2681 0.042 Uiso 1 1 calc R U . . .
H7C H 0.360027 0.569987 0.238022 0.042 Uiso 1 1 calc R U . . .
C7A C 0.2066(5) 0.0003(13) 0.2900(4) 0.0258(19) Uani 1 1 d . . . . .
H7A1 H 0.218438 0.046423 0.341256 0.039 Uiso 1 1 calc R U . . .
H7A2 H 0.176674 0.091398 0.261923 0.039 Uiso 1 1 calc R U . . .
H7A3 H 0.178342 -0.114191 0.293685 0.039 Uiso 1 1 calc R U . . .
C8 C 0.0503(6) 0.4837(15) 0.2539(5) 0.036(2) Uani 1 1 d . . . . .
H8A H 0.022273 0.444532 0.208138 0.054 Uiso 1 1 calc R U . . .
H8B H 0.036599 0.406728 0.29708 0.054 Uiso 1 1 calc R U . . .
H8C H 0.038519 0.611964 0.265023 0.054 Uiso 1 1 calc R U . . .
C8A C 0.4808(6) -0.0527(15) 0.2205(6) 0.035(2) Uani 1 1 d . . . . .
H8A1 H 0.496813 -0.095425 0.170517 0.052 Uiso 1 1 calc R U . . .
H8A2 H 0.498909 0.072408 0.229226 0.052 Uiso 1 1 calc R U . . .
H8A3 H 0.501136 -0.133787 0.260278 0.052 Uiso 1 1 calc R U . . .
N1 N 0.1701(4) 0.3134(9) 0.0487(4) 0.0196(14) Uani 1 1 d . . . . .
N1A N 0.3130(4) -0.2037(10) 0.0422(4) 0.0195(14) Uani 1 1 d . . . . .
N2 N 0.1592(4) 0.4050(10) 0.1718(4) 0.0205(15) Uani 1 1 d . . . . .
N2A N 0.3540(4) -0.1127(10) 0.1604(3) 0.0197(15) Uani 1 1 d . . . . .
N3 N 0.2365(4) 0.4050(10) 0.1744(3) 0.0176(14) Uani 1 1 d . . . . .
N3A N 0.2783(4) -0.0973(9) 0.1785(3) 0.0184(14) Uani 1 1 d . . . . .
S1 S 0.03117(13) 0.3461(3) 0.08375(13) 0.0285(5) Uani 1 1 d . . . . .
S1A S 0.45862(13) -0.1880(3) 0.05335(13) 0.0292(5) Uani 1 1 d . . . . .
Cl1 Cl 0.31170(13) 0.2434(3) -0.04690(10) 0.0244(4) Uani 1 1 d . . . . .
Cl1A Cl 0.10067(12) -0.1193(3) 0.14140(11) 0.0236(4) Uani 1 1 d . . . . .
Cl2 Cl 0.40401(12) 0.3320(3) 0.10717(10) 0.0245(4) Uani 1 1 d . . . . .
Cl2A Cl 0.15248(12) -0.2308(3) -0.02738(10) 0.0229(4) Uani 1 1 d . . . . .

loop_
_atom_site_aniso_label
_atom_site_aniso_U_11
_atom_site_aniso_U_22
_atom_site_aniso_U_33
_atom_site_aniso_U_23
_atom_site_aniso_U_13
_atom_site_aniso_U_12
Pd1 0.0192(3) 0.0124(3) 0.0147(3) 0.0012(2) 0.0008(2) 0.0002(2)
Pd1A 0.0205(3) 0.0123(3) 0.0148(3) 0.0010(2) 0.0015(2) 0.0004(2)
C1 0.022(4) 0.013(4) 0.044(5) 0.008(4) 0.000(4) -0.003(3)
C1A 0.034(5) 0.009(4) 0.014(3) 0.007(3) 0.001(3) 0.002(3)
C2 0.024(5) 0.019(5) 0.035(4) 0.003(4) -0.004(3) -0.003(4)
C2A 0.034(5) 0.021(5) 0.018(4) 0.006(3) 0.007(3) 0.004(4)
C3 0.024(5) 0.021(5) 0.041(5) 0.002(4) -0.010(4) 0.000(4)
C3A 0.037(5) 0.036(6) 0.024(4) -0.003(4) 0.018(4) 0.001(4)
C4 0.037(5) 0.012(4) 0.016(3) 0.001(3) 0.004(3) 0.002(4)
C4A 0.034(5) 0.013(4) 0.015(3) 0.002(3) -0.004(3) 0.000(4)
C5 0.053(6) 0.016(4) 0.018(4) 0.001(3) 0.013(4) 0.000(4)
C5A 0.039(5) 0.016(4) 0.024(4) -0.001(3) -0.002(4) 0.000(4)
C6 0.035(5) 0.010(4) 0.033(4) 0.005(3) 0.015(4) 0.002(4)
C6A 0.031(5) 0.021(5) 0.029(4) 0.005(3) -0.009(4) 0.001(4)
C7 0.047(6) 0.022(5) 0.014(4) 0.003(3) -0.001(3) -0.001(4)
C7A 0.035(5) 0.021(4) 0.022(4) -0.001(3) 0.007(3) 0.002(4)
C8 0.038(6) 0.024(5) 0.046(5) -0.009(4) 0.017(4) 0.001(4)
C8A 0.027(5) 0.029(6) 0.048(5) 0.007(4) -0.016(4) -0.001(4)
N1 0.022(4) 0.009(3) 0.028(3) 0.005(3) -0.005(3) -0.001(3)
N1A 0.014(3) 0.019(4) 0.026(3) 0.002(3) 0.001(3) 0.002(3)
N2 0.027(4) 0.011(4) 0.024(3) 0.000(3) 0.003(3) 0.003(3)
N2A 0.024(4) 0.019(4) 0.016(3) 0.003(3) -0.001(3) 0.001(3)
N3 0.023(4) 0.013(3) 0.017(3) 0.004(2) 0.003(2) 0.000(3)
N3A 0.026(4) 0.014(3) 0.016(3) 0.000(2) 0.001(3) 0.003(3)
S1 0.0207(10) 0.0224(11) 0.0423(12) 0.0049(10) 0.0005(9) 0.0001(9)
S1A 0.0229(11) 0.0241(12) 0.0410(12) 0.0028(9) 0.0088(9) 0.0001(10)
Cl1 0.0342(11) 0.0224(11) 0.0170(8) -0.0002(7) 0.0052(7) 0.0015(9)
Cl1A 0.0210(10) 0.0260(11) 0.0241(9) 0.0027(8) 0.0033(7) 0.0021(9)
Cl2 0.0222(10) 0.0291(11) 0.0222(9) 0.0029(8) -0.0015(7) 0.0011(9)
Cl2A 0.0297(11) 0.0205(10) 0.0184(8) -0.0005(7) -0.0019(7) -0.0015(9)

loop_
_atom_type_symbol
_atom_type_description
_atom_type_scat_dispersion_real
_atom_type_scat_dispersion_imag
_atom_type_scat_source
C C 0.0033 0.0016 'International Tables Vol C Tables 4.2.6.8 and 6.1.1.4'
H H 0 0 'International Tables Vol C Tables 4.2.6.8 and 6.1.1.4'
N N 0.0061 0.0033 'International Tables Vol C Tables 4.2.6.8 and 6.1.1.4'
S S 0.1246 0.1234 'International Tables Vol C Tables 4.2.6.8 and 6.1.1.4'
Cl Cl 0.1484 0.1585 'International Tables Vol C Tables 4.2.6.8 and 6.1.1.4'
Pd Pd -0.9988 1.0072 'International Tables Vol C Tables 4.2.6.8 and 6.1.1.4'

loop_
_geom_angle_atom_site_label_1
_geom_angle_atom_site_label_2
_geom_angle_atom_site_label_3
_geom_angle
_geom_angle_site_symmetry_1
_geom_angle_site_symmetry_3
N1 Pd1 N3 79.2(3) . .
N1 Pd1 Cl1 93.3(2) . .
N3 Pd1 Cl1 172.3(2) . .
N1 Pd1 Cl2 177.30(19) . .
N3 Pd1 Cl2 98.8(2) . .
Cl1 Pd1 Cl2 88.73(8) . .
N1A Pd1A N3A 80.3(3) . .
N1A Pd1A Cl1A 176.88(19) . .
N3A Pd1A Cl1A 97.0(2) . .
N1A Pd1A Cl2A 92.8(2) . .
N3A Pd1A Cl2A 172.9(2) . .
Cl1A Pd1A Cl2A 89.85(8) . .
N1 C1 N2 115.7(8) . .
N1 C1 S1 118.9(7) . .
N2 C1 S1 125.3(7) . .
N1A C1A N2A 118.2(8) . .
N1A C1A S1A 117.8(6) . .
N2A C1A S1A 124.0(7) . .
N1 C2 C3 104.9(7) . .
N1A C2A C3A 108.4(7) . .
C2 C3 S1 106.5(6) . .
C2A C3A S1A 106.8(6) . .
N3 C4 C5 108.9(8) . .
N3 C4 C7 123.1(7) . .
C5 C4 C7 128.0(7) . .
N3A C4A C5A 110.4(8) . .
N3A C4A C7A 123.4(8) . .
C5A C4A C7A 126.2(7) . .
C6 C5 C4 108.7(7) . .
C6A C5A C4A 106.9(7) . .
C5 C6 N2 106.1(8) . .
C5 C6 C8 131.5(8) . .
N2 C6 C8 122.4(9) . .
C5A C6A N2A 107.2(8) . .
C5A C6A C8A 131.1(8) . .
N2A C6A C8A 121.7(8) . .
C1 N1 C2 111.9(7) . .
C1 N1 Pd1 117.2(6) . .
C2 N1 Pd1 130.7(6) . .
C1A N1A C2A 112.7(7) . .
C1A N1A Pd1A 114.8(5) . .
C2A N1A Pd1A 132.0(6) . .
N3 N2 C6 110.4(7) . .
N3 N2 C1 116.2(6) . .
C6 N2 C1 133.2(8) . .
C1A N2A C6A 134.3(8) . .
C1A N2A N3A 116.5(7) . .
C6A N2A N3A 109.0(6) . .
C4 N3 N2 105.8(6) . .
C4 N3 Pd1 142.5(6) . .
N2 N3 Pd1 111.6(5) . .
C4A N3A N2A 106.5(7) . .
C4A N3A Pd1A 143.3(7) . .
N2A N3A Pd1A 110.1(4) . .
C1 S1 C3 88.0(4) . .
C1A S1A C3A 88.3(4) . .

loop_
_geom_bond_atom_site_label_1
_geom_bond_atom_site_label_2
_geom_bond_distance
_geom_bond_site_symmetry_2
Pd1 N1 1.999(7) .
Pd1 N3 2.036(6) .
Pd1 Cl1 2.2802(19) .
Pd1 Cl2 2.304(2) .
Pd1A N1A 1.991(7) .
Pd1A N3A 2.044(7) .
Pd1A Cl1A 2.281(2) .
Pd1A Cl2A 2.2921(19) .
C1 N1 1.283(12) .
C1 N2 1.402(11) .
C1 S1 1.717(9) .
C1A N1A 1.306(11) .
C1A N2A 1.357(10) .
C1A S1A 1.743(9) .
C2 N1 1.497(11) .
C2 C3 1.525(13) .
C2A N1A 1.448(10) .
C2A C3A 1.519(13) .
C3 S1 1.811(9) .
C3A S1A 1.820(10) .
C4 N3 1.339(10) .
C4 C5 1.419(13) .
C4 C7 1.477(13) .
C4A N3A 1.326(9) .
C4A C5A 1.420(13) .
C4A C7A 1.480(12) .
C5 C6 1.335(14) .
C5A C6A 1.364(13) .
C6 N2 1.391(10) .
C6 C8 1.486(13) .
C6A N2A 1.392(11) .
C6A C8A 1.497(14) .
N2 N3 1.386(10) .
N2A N3A 1.406(10) .
